data_4320201
loop_
_publ_author_name
'Ponnaiyan Ayyappan'
'Owen R. Evans'
'Wenbin Lin'

_publ_section_title
;
 Three-Dimensional Open Frameworks Based on Cobalt(II) and Nickel(II)
 m-Pyridinecarboxylates
;
_journal_name_full 'Inorganic Chemistry'
_journal_page_first 4627
_journal_page_last 4632
_journal_paper_doi 10.1021/ic010343d
_journal_volume 40
_journal_year 2001
_chemical_formula_sum 'C13 H13 N2 Ni O4.75'
_chemical_formula_weight 331.96
_chemical_name_systematic
;
   ?
;
_space_group_IT_number 130
_symmetry_cell_setting tetragonal
_symmetry_space_group_name_Hall '-P 4a 2ac'
_symmetry_space_group_name_H-M 'P 4/n c c :2'
_atom_sites_solution_hydrogens geom
_atom_sites_solution_primary direct
_atom_sites_solution_secondary difmap
_audit_creation_method SHELXL-97
_cell_angle_alpha 90.00
_cell_angle_beta 90.00
_cell_angle_gamma 90.00
_cell_formula_units_Z 16
_cell_length_a 20.0890(5)
_cell_length_b 20.0890(5)
_cell_length_c 14.0156(5)
_cell_measurement_temperature 198(2)
_cell_volume 5656.2(3)
_computing_structure_refinement 'SHELXL-97 (Sheldrick, 1997)'
_computing_structure_solution 'SHELXS-97 (Sheldrick, 1990)'
_diffrn_ambient_temperature 198(2)
_diffrn_measured_fraction_theta_full 0.996
_diffrn_measured_fraction_theta_max 0.996
_diffrn_radiation_monochromator graphite
_diffrn_radiation_source 'fine-focus sealed tube'
_diffrn_radiation_type MoK\a
_diffrn_radiation_wavelength 0.71073
_diffrn_reflns_av_R_equivalents 0.0730
_diffrn_reflns_av_sigmaI/netI 0.0471
_diffrn_reflns_limit_h_max 26
_diffrn_reflns_limit_h_min -26
_diffrn_reflns_limit_k_max 23
_diffrn_reflns_limit_k_min -26
_diffrn_reflns_limit_l_max 14
_diffrn_reflns_limit_l_min -18
_diffrn_reflns_number 34669
_diffrn_reflns_theta_full 28.27
_diffrn_reflns_theta_max 28.27
_diffrn_reflns_theta_min 1.43
_exptl_absorpt_coefficient_mu 1.392
_exptl_crystal_density_diffrn 1.559
_exptl_crystal_density_method 'not measured'
_exptl_crystal_F_000 2736
_refine_diff_density_max 1.663
_refine_diff_density_min -0.671
_refine_diff_density_rms 0.162
_refine_ls_extinction_method none
_refine_ls_goodness_of_fit_ref 1.040
_refine_ls_hydrogen_treatment mixed
_refine_ls_matrix_type full
_refine_ls_number_parameters 190
_refine_ls_number_reflns 3505
_refine_ls_number_restraints 0
_refine_ls_restrained_S_all 1.040
_refine_ls_R_factor_all 0.0810
_refine_ls_R_factor_gt 0.0542
_refine_ls_shift/su_max 6.602
_refine_ls_shift/su_mean 0.035
_refine_ls_structure_factor_coef Fsqd
_refine_ls_weighting_details 'calc w=1/[\s^2^(Fo^2^)+(0.1232P)^2^+0.0000P] where P=(Fo^2^+2Fc^2^)/3'
_refine_ls_weighting_scheme calc
_refine_ls_wR_factor_gt 0.1788
_refine_ls_wR_factor_ref 0.1887
_reflns_number_gt 2228
_reflns_number_total 3505
_reflns_threshold_expression >2sigma(I)
_cod_data_source_file ic010343d_2.cif
_cod_data_source_block Compound2
_cod_original_sg_symbol_H-M 'P 4/n c c'
_cod_database_code 4320201

loop_
_symmetry_equiv_pos_as_xyz
'x, y, z'
'-x+1/2, -y+1/2, z'
'-y+1/2, x, z'
'y, -x+1/2, z'
'-x, y+1/2, -z+1/2'
'x+1/2, -y, -z+1/2'
'y+1/2, x+1/2, -z+1/2'
'-y, -x, -z+1/2'
'-x, -y, -z'
'x-1/2, y-1/2, -z'
'y-1/2, -x, -z'
'-y, x-1/2, -z'
'x, -y-1/2, z-1/2'
'-x-1/2, y, z-1/2'
'-y-1/2, -x-1/2, z-1/2'
'y, x, z-1/2'

loop_
_atom_site_label
_atom_site_type_symbol
_atom_site_fract_x
_atom_site_fract_y
_atom_site_fract_z
_atom_site_U_iso_or_equiv
_atom_site_adp_type
_atom_site_occupancy
_atom_site_symmetry_multiplicity
_atom_site_calc_flag
_atom_site_refinement_flags
_atom_site_disorder_assembly
_atom_site_disorder_group
Ni1 Ni 0.61829(2) 0.03349(2) 0.15862(3) 0.0229(2) Uani 1 1 d . . .
O1 O 0.60740(15) 0.09473(15) 0.03994(19) 0.0346(7) Uani 1 1 d . . .
O2 O 0.6051(3) 0.19520(18) 0.1034(3) 0.0819(15) Uani 1 1 d . . .
O3 O 0.51460(14) 0.03415(14) 0.15108(18) 0.0294(6) Uani 1 1 d . . .
O4 O 0.47292(13) 0.12399(13) 0.22676(19) 0.0284(6) Uani 1 1 d . . .
O5 O 0.61740(13) 0.11740(13) 0.2500 0.0267(8) Uani 1 2 d S . .
N1 N 0.53795(17) 0.27730(17) -0.1501(2) 0.0296(8) Uani 1 1 d . . .
N2 N 0.38247(15) 0.04734(17) -0.0665(2) 0.0280(7) Uani 1 1 d . . .
C1 C 0.5962(3) 0.1543(2) 0.0351(3) 0.0396(11) Uani 1 1 d . . .
C2 C 0.5679(2) 0.1817(2) -0.0577(3) 0.0346(9) Uani 1 1 d . . .
C3 C 0.5463(3) 0.1403(2) -0.1300(4) 0.0494(13) Uani 1 1 d . . .
H3 H 0.5481 0.0933 -0.1230 0.059 Uiso 1 1 calc R . .
C4 C 0.5224(3) 0.1680(3) -0.2112(4) 0.0630(17) Uani 1 1 d . . .
H4 H 0.5083 0.1405 -0.2624 0.076 Uiso 1 1 calc R . .
C5 C 0.5185(3) 0.2368(2) -0.2193(3) 0.0484(13) Uani 1 1 d . . .
H5 H 0.5014 0.2554 -0.2765 0.058 Uiso 1 1 calc R . .
C6 C 0.5613(2) 0.2491(2) -0.0702(3) 0.0323(9) Uani 1 1 d . . .
H6 H 0.5740 0.2775 -0.0192 0.039 Uiso 1 1 calc R . .
C7 C 0.47481(19) 0.08206(19) 0.1595(3) 0.0242(8) Uani 1 1 d . . .
C8 C 0.42559(19) 0.0920(2) 0.0793(3) 0.0277(8) Uani 1 1 d . . .
C9 C 0.3878(3) 0.1486(3) 0.0686(4) 0.0647(18) Uani 1 1 d . . .
H9 H 0.3884 0.1829 0.1153 0.078 Uiso 1 1 calc R . .
C10 C 0.3488(4) 0.1540(3) -0.0124(4) 0.084(2) Uani 1 1 d . . .
H10 H 0.3222 0.1926 -0.0218 0.100 Uiso 1 1 calc R . .
C11 C 0.3482(3) 0.1041(3) -0.0792(4) 0.0558(15) Uani 1 1 d . . .
H11 H 0.3229 0.1098 -0.1359 0.067 Uiso 1 1 calc R . .
C12 C 0.42085(18) 0.04311(19) 0.0106(3) 0.0251(8) Uani 1 1 d . . .
H12 H 0.4466 0.0039 0.0188 0.030 Uiso 1 1 calc R . .
O6 O 0.2500 0.2500 0.1447(14) 0.186(7) Uiso 1 4 d S . 1
C21 C 0.2643(10) 0.2379(11) 0.2416(8) 0.000(3) Uiso 0.25 1 d P . 1
C20 C 0.2613(7) 0.1679(7) 0.2534(10) 0.020(3) Uiso 0.25 1 d P . 1
C22 C 0.2500 0.2500 0.253(2) 0.106(11) Uiso 1 4 d S . 1
O7 O 0.7500 0.2500 0.0000 0.75(5) Uiso 1 4 d S A 2

loop_
_atom_site_aniso_label
_atom_site_aniso_U_11
_atom_site_aniso_U_22
_atom_site_aniso_U_33
_atom_site_aniso_U_23
_atom_site_aniso_U_13
_atom_site_aniso_U_12
Ni1 0.0238(3) 0.0285(3) 0.0165(3) 0.00222(18) -0.00099(19) 0.00211(19)
O1 0.0436(18) 0.0343(16) 0.0260(15) 0.0068(12) -0.0015(13) 0.0069(13)
O2 0.173(5) 0.036(2) 0.037(2) 0.0028(17) -0.034(3) -0.002(3)
O3 0.0283(14) 0.0344(15) 0.0256(15) -0.0046(11) -0.0057(11) 0.0059(12)
O4 0.0352(16) 0.0287(14) 0.0213(14) -0.0034(11) -0.0057(11) 0.0036(11)
O5 0.0302(13) 0.0302(13) 0.0197(18) 0.0010(11) -0.0010(11) -0.0024(16)
N1 0.0369(19) 0.0262(17) 0.0257(17) 0.0019(13) -0.0034(15) -0.0022(14)
N2 0.0292(17) 0.0336(18) 0.0211(16) -0.0016(14) -0.0032(13) 0.0053(14)
C1 0.051(3) 0.039(3) 0.029(2) 0.0074(19) -0.006(2) -0.006(2)
C2 0.041(2) 0.032(2) 0.031(2) 0.0059(18) -0.0011(19) 0.0010(18)
C3 0.078(4) 0.030(2) 0.040(3) 0.005(2) -0.008(3) 0.006(2)
C4 0.116(5) 0.038(3) 0.035(3) -0.003(2) -0.028(3) 0.001(3)
C5 0.083(4) 0.030(2) 0.032(2) -0.0002(19) -0.017(2) -0.005(2)
C6 0.040(2) 0.029(2) 0.028(2) 0.0039(18) -0.0031(18) -0.0004(18)
C7 0.0253(19) 0.0250(19) 0.0223(18) 0.0004(15) -0.0012(15) -0.0020(15)
C8 0.027(2) 0.034(2) 0.0220(18) -0.0030(16) -0.0043(15) 0.0059(17)
C9 0.079(4) 0.060(3) 0.055(3) -0.030(3) -0.035(3) 0.038(3)
C10 0.105(5) 0.066(4) 0.080(4) -0.033(3) -0.059(4) 0.057(4)
C11 0.070(4) 0.054(3) 0.043(3) -0.018(2) -0.033(3) 0.032(3)
C12 0.0218(18) 0.029(2) 0.0244(19) 0.0048(16) -0.0017(15) 0.0025(15)

loop_
_atom_type_symbol
_atom_type_description
_atom_type_scat_dispersion_real
_atom_type_scat_dispersion_imag
_atom_type_scat_source
C C 0.0033 0.0016 'International Tables Vol C Tables 4.2.6.8 and 6.1.1.4'
H H 0.0000 0.0000 'International Tables Vol C Tables 4.2.6.8 and 6.1.1.4'
N N 0.0061 0.0033 'International Tables Vol C Tables 4.2.6.8 and 6.1.1.4'
O O 0.0106 0.0060 'International Tables Vol C Tables 4.2.6.8 and 6.1.1.4'
Ni Ni 0.3393 1.1124 'International Tables Vol C Tables 4.2.6.8 and 6.1.1.4'

loop_
_geom_angle_atom_site_label_1
_geom_angle_atom_site_label_2
_geom_angle_atom_site_label_3
_geom_angle
_geom_angle_site_symmetry_1
_geom_angle_site_symmetry_3
_geom_angle_publ_flag
O4 Ni1 N2 91.38(12) 7_545 9_655 ?
O4 Ni1 O1 177.14(12) 7_545 . ?
N2 Ni1 O1 87.96(12) 9_655 . ?
O4 Ni1 O3 95.79(11) 7_545 . ?
N2 Ni1 O3 88.05(11) 9_655 . ?
O1 Ni1 O3 81.41(11) . . ?
O4 Ni1 N1 90.82(12) 7_545 12_655 ?
N2 Ni1 N1 90.31(13) 9_655 12_655 ?
O1 Ni1 N1 91.96(12) . 12_655 ?
O3 Ni1 N1 173.23(12) . 12_655 ?
O4 Ni1 O5 89.94(9) 7_545 . ?
N2 Ni1 O5 178.44(9) 9_655 . ?
O1 Ni1 O5 90.68(9) . . ?
O3 Ni1 O5 90.98(10) . . ?
N1 Ni1 O5 90.51(12) 12_655 . ?
C1 O1 Ni1 130.1(3) . . ?
C7 O3 Ni1 129.4(3) . . ?
C7 O4 Ni1 122.5(2) . 7_545 ?
Ni1 O5 Ni1 112.30(17) . 7_545 ?
C5 N1 C6 117.1(4) . . ?
C5 N1 Ni1 124.0(3) . 11_665 ?
C6 N1 Ni1 119.0(3) . 11_665 ?
C12 N2 C11 117.3(4) . . ?
C12 N2 Ni1 117.4(3) . 9_655 ?
C11 N2 Ni1 125.3(3) . 9_655 ?
O1 C1 O2 124.4(4) . . ?
O1 C1 C2 118.1(4) . . ?
O2 C1 C2 117.5(4) . . ?
C6 C2 C3 118.0(4) . . ?
C6 C2 C1 120.1(4) . . ?
C3 C2 C1 121.8(4) . . ?
C4 C3 C2 118.6(5) . . ?
C3 C4 C5 119.9(5) . . ?
N1 C5 C4 122.3(4) . . ?
N1 C6 C2 123.9(4) . . ?
O3 C7 O4 126.8(3) . . ?
O3 C7 C8 116.6(3) . . ?
O4 C7 C8 116.6(3) . . ?
C9 C8 C12 118.3(4) . . ?
C9 C8 C7 123.5(4) . . ?
C12 C8 C7 118.1(3) . . ?
C8 C9 C10 117.9(5) . . ?
C11 C10 C9 120.5(5) . . ?
N2 C11 C10 121.7(4) . . ?
N2 C12 C8 124.2(4) . . ?
C21 O6 C21 21.8(7) 3 2 ?
C21 O6 C21 21.8(7) 3 . ?
C21 O6 C21 31.1(10) 2 . ?
C21 O6 C21 31.1(10) 3 4 ?
C21 O6 C21 21.8(7) 2 4 ?
C21 O6 C21 21.8(7) . 4 ?
C21 O6 C22 15.5(5) 3 . ?
C21 O6 C22 15.5(5) 2 . ?
C21 O6 C22 15.5(5) . . ?
C21 O6 C22 15.5(5) 4 . ?
C21 C21 C21 90.000(4) 3 4 ?
C21 C21 C21 45.000(10) 3 2 ?
C21 C21 C21 45.000(9) 4 2 ?
C21 C21 O6 79.1(4) 3 . ?
C21 C21 O6 79.1(4) 4 . ?
C21 C21 O6 74.5(5) 2 . ?
C21 C21 C20 170(4) 3 . ?
C21 C21 C20 83(5) 4 . ?
C21 C21 C20 127(5) 2 . ?
O6 C21 C20 106.0(14) . . ?
C21 C21 C20 76(5) 3 3 ?
C21 C21 C20 164(4) 4 3 ?
C21 C21 C20 120(5) 2 3 ?
O6 C21 C20 104.2(14) . 3 ?
C20 C21 C20 110.4(7) . 3 ?
C21 C21 C20 85(3) 3 4 ?
C21 C21 C20 7(3) 4 4 ?
C21 C21 C20 40(3) 2 4 ?
O6 C21 C20 82.9(9) . 4 ?
C20 C21 C20 87.5(13) . 4 ?
C20 C21 C20 157.4(13) 3 4 ?
C21 C21 C20 12(3) 3 2 ?
C21 C21 C20 80(3) 4 2 ?
C21 C21 C20 35(3) 2 2 ?
O6 C21 C20 82.0(8) . 2 ?
C20 C21 C20 158.9(14) . 2 ?
C20 C21 C20 85.6(12) 3 2 ?
C20 C21 C20 74.0(4) 4 2 ?
C21 C20 C21 21.4(7) . 4 ?
C21 C20 C22 12.2(10) . . ?
C21 C20 C22 12.9(9) 4 . ?
C21 C20 C21 2.7(9) . 3 ?
C21 C20 C21 19.5(13) 4 3 ?
C22 C20 C21 9.6(8) . 3 ?
C21 C20 C21 17.7(14) . 2 ?
C21 C20 C21 4.2(11) 4 2 ?
C22 C20 C21 8.7(9) . 2 ?
C21 C20 C21 15.6(4) 3 2 ?
C21 C22 C21 81(4) 3 2 ?
C21 C22 C21 134(10) 3 4 ?
C21 C22 C21 81(4) 2 4 ?
C21 C22 O6 67(5) 3 . ?
C21 C22 O6 67(5) 2 . ?
C21 C22 O6 67(5) 4 . ?
C21 C22 C20 47(4) 3 3 ?
C21 C22 C20 128(4) 2 3 ?
C21 C22 C20 133(4) 4 3 ?
O6 C22 C20 90.2(11) . 3 ?
C21 C22 C20 133(4) 3 4 ?
C21 C22 C20 52(4) 2 4 ?
C21 C22 C20 47(4) 4 4 ?
O6 C22 C20 90.2(11) . 4 ?
C20 C22 C20 180(2) 3 4 ?
C21 C22 C20 52(4) 3 2 ?
C21 C22 C20 47(4) 2 2 ?
C21 C22 C20 128(4) 4 2 ?
O6 C22 C20 90.2(11) . 2 ?
C20 C22 C20 89.999(10) 3 2 ?
C20 C22 C20 89.999(10) 4 2 ?
C21 C22 C20 128(4) 3 . ?
C21 C22 C20 133(4) 2 . ?
C21 C22 C20 52(4) 4 . ?
O6 C22 C20 90.2(11) . . ?
C20 C22 C20 89.999(9) 3 . ?
C20 C22 C20 89.999(10) 4 . ?
C20 C22 C20 180(2) 2 . ?

loop_
_geom_bond_atom_site_label_1
_geom_bond_atom_site_label_2
_geom_bond_distance
_geom_bond_site_symmetry_2
_geom_bond_publ_flag
Ni1 O4 2.018(3) 7_545 ?
Ni1 N2 2.075(3) 9_655 ?
Ni1 O1 2.080(3) . ?
Ni1 O3 2.086(3) . ?
Ni1 N1 2.103(3) 12_655 ?
Ni1 O5 2.117(2) . ?
O1 C1 1.220(5) . ?
O2 C1 1.274(6) . ?
O3 C7 1.257(5) . ?
O4 C7 1.264(4) . ?
O4 Ni1 2.018(3) 7_545 ?
O5 Ni1 2.117(2) 7_545 ?
N1 C5 1.325(5) . ?
N1 C6 1.340(5) . ?
N1 Ni1 2.103(3) 11_665 ?
N2 C12 1.330(5) . ?
N2 C11 1.344(6) . ?
N2 Ni1 2.075(3) 9_655 ?
C1 C2 1.522(6) . ?
C2 C6 1.372(6) . ?
C2 C3 1.381(7) . ?
C3 C4 1.354(7) . ?
C4 C5 1.387(7) . ?
C7 C8 1.510(5) . ?
C8 C9 1.377(6) . ?
C8 C12 1.379(5) . ?
C9 C10 1.383(7) . ?
C10 C11 1.372(7) . ?
O6 C21 1.41(2) 3 ?
O6 C21 1.41(2) 2 ?
O6 C21 1.41(2) . ?
O6 C21 1.41(2) 4 ?
O6 C22 1.52(3) . ?
C21 C21 0.533(15) 3 ?
C21 C21 0.533(15) 4 ?
C21 C21 0.75(2) 2 ?
C21 C20 1.42(3) . ?
C21 C20 1.45(3) 3 ?
C21 C20 1.94(2) 4 ?
C21 C20 1.97(2) 2 ?
C20 C21 1.45(3) 4 ?
C20 C22 1.665(13) . ?
C20 C21 1.94(2) 3 ?
C20 C21 1.97(2) 2 ?
C22 C21 0.410(18) 3 ?
C22 C21 0.410(18) 2 ?
C22 C21 0.410(18) 4 ?
C22 C20 1.665(13) 3 ?
C22 C20 1.665(13) 4 ?
C22 C20 1.665(13) 2 ?
